data_9000279
loop_
_publ_author_name
'Tokonami, M.'
'Nishiguchi, K.'
'Morimoto, N.'

_publ_section_title
;
 Crystal structure of a monoclinic pyrrhotite (Fe7S8)
;
_journal_name_full 'American Mineralogist'
_journal_page_first 1066
_journal_page_last 1080
_journal_volume 57
_journal_year 1972
_chemical_formula_sum 'Fe7 S8'
_chemical_name_mineral Pyrrhotite
_space_group_crystal_system monoclinic
_space_group_IT_number 15
_space_group_name_Hall '-C 2yc (x+1/2*z,y,1/2*z)'
_space_group_name_H-M_alt 'F 1 2/d 1'
_symmetry_space_group_name_H-M 'F 1 2/d 1'
_cell_angle_alpha 90
_cell_angle_beta 90.43
_cell_angle_gamma 90
_cell_formula_units_Z 8
_cell_length_a 11.902
_cell_length_b 6.859
_cell_length_c 22.787
_cell_volume 1860.183
_database_code_amcsd 0000288
_exptl_crystal_density_diffrn 4.624
_cod_depositor_comments
;
 Updating space group information, adding the estimated Z number and marking
 entry as being related to the AMCSD entry 0000288.

 Antanas Vaitkus,
 2018-07-21
;
_cod_database_code 9000279

loop_
_space_group_symop_id
_space_group_symop_operation_xyz
1 x,y,z
2 -x+1/4,y,-z+1/4
3 -x,-y,-z
4 x+1/4,-y,z+1/4
5 x,1/2+y,1/2+z
6 -x+1/4,y+1/2,-z+3/4
7 -x,-y+1/2,1/2-z
8 x+1/4,-y+1/2,z+3/4
9 1/2+x,y,1/2+z
10 -x+3/4,y,-z+3/4
11 -x+1/2,-y,-z+1/2
12 x+3/4,-y,z+3/4
13 x+1/2,y+1/2,z
14 -x+3/4,y+1/2,-z+1/4
15 -x+1/2,-y+1/2,-z
16 x+3/4,-y+1/2,z+1/4

loop_
_atom_site_label
_atom_site_fract_x
_atom_site_fract_y
_atom_site_fract_z
_atom_site_U_iso_or_equiv
Fe1 0.38090 0.35000 -0.00630 0.01191
Fe2 0.38160 0.36600 0.12340 0.01127
Fe3 0.35870 0.39750 0.25010 0.00950
Fe4 0.37500 0.35280 0.37500 0.01786
S1 0.20610 0.36600 -0.06180 0.00988
S2 0.54180 0.38330 0.05980 0.00773
S3 0.20960 0.38580 0.18050 0.00633
S4 0.54280 0.36450 0.30870 0.00823

loop_
_cod_related_entry_id
_cod_related_entry_database
_cod_related_entry_code
1 AMCSD 0000288
